data_2105032
loop_
_publ_author_name
'Joseph, Sumy'
'Sathishkumar, Ranganathan'
'Mahapatra, Sudarshan'
'Desiraju, Gautam R.'

_publ_section_title
;
 Crystal packing and melting temperatures of small oxalate esters: the
 role of C---H&#x00B7;&#x00B7;&#x00B7;O hydrogen bonding
;
_journal_issue 6
_journal_name_full 'Acta Crystallographica Section B'
_journal_page_first 525
_journal_page_last 534
_journal_paper_doi 10.1107/S0108768111037487
_journal_volume 67
_journal_year 2011
_chemical_formula_moiety 'C10 H18 O4'
_chemical_formula_sum 'C10 H18 O4'
_chemical_formula_weight 202.24
_chemical_name_common 'di-n-butyl oxalate'
_chemical_name_systematic ?
_space_group_IT_number 2
_symmetry_cell_setting triclinic
_symmetry_space_group_name_Hall '-P 1'
_symmetry_space_group_name_H-M 'P -1'
_atom_sites_solution_hydrogens geom
_atom_sites_solution_primary direct
_atom_sites_solution_secondary difmap
_cell_angle_alpha 81.486(11)
_cell_angle_beta 81.175(8)
_cell_angle_gamma 81.044(8)
_cell_formula_units_Z 1
_cell_length_a 4.360(2)
_cell_length_b 4.611(2)
_cell_length_c 13.954(7)
_cell_measurement_reflns_used 1713
_cell_measurement_temperature 90
_cell_measurement_theta_max 55.632
_cell_measurement_theta_min 5.958
_cell_volume 271.6(2)
_computing_cell_refinement 'Bruker SMART V5.628, (Bruker, 2004)'
_computing_data_collection 'Bruker SMART V5.628, (Bruker, 2004)'
_computing_data_reduction 'Bruker SAINT V6.45a, (Bruker, 2004)'
_computing_molecular_graphics 'Ortep-3 for Windows (Farrugia, 1997) and CAMERON (Watkin et al., 1993)'
_computing_publication_material 'PLATON (Spek, 2003)'
_computing_structure_refinement 'SHELXL-97 (Sheldrick, 1997)'
_computing_structure_solution 'SHELXTL V6.14 (Bruker, 2000)'
_diffrn_ambient_temperature 90
_diffrn_measured_fraction_theta_full 0.973
_diffrn_measured_fraction_theta_max 0.973
_diffrn_measurement_device_type 'Bruker SMART CCD area detector'
_diffrn_measurement_method '\f and \w scans'
_diffrn_radiation_monochromator graphite
_diffrn_radiation_source 'fine-focus sealed tube'
_diffrn_radiation_type MoK\a
_diffrn_radiation_wavelength 0.71073
_diffrn_reflns_av_R_equivalents 0.0453
_diffrn_reflns_av_sigmaI/netI 0.0525
_diffrn_reflns_limit_h_max 5
_diffrn_reflns_limit_h_min -5
_diffrn_reflns_limit_k_max 5
_diffrn_reflns_limit_k_min -5
_diffrn_reflns_limit_l_max 17
_diffrn_reflns_limit_l_min -17
_diffrn_reflns_number 2826
_diffrn_reflns_reduction_process
;
;
_diffrn_reflns_theta_full 27.46
_diffrn_reflns_theta_max 27.46
_diffrn_reflns_theta_min 2.98
_exptl_absorpt_coefficient_mu 0.094
_exptl_absorpt_correction_T_max 0.968
_exptl_absorpt_correction_T_min 0.954
_exptl_absorpt_correction_type multi-scan
_exptl_absorpt_process_details '(SADABS; Sheldrick, 1996)'
_exptl_crystal_colour colourless
_exptl_crystal_density_diffrn 1.237
_exptl_crystal_density_method 'Not Measured'
_exptl_crystal_description cylindrical
_exptl_crystal_F_000 110
_exptl_crystal_size_max 0.500
_exptl_crystal_size_mid 0.500
_exptl_crystal_size_min 0.350
_refine_diff_density_max 0.759
_refine_diff_density_min -0.318
_refine_ls_extinction_method none
_refine_ls_goodness_of_fit_ref 1.260
_refine_ls_hydrogen_treatment mixed
_refine_ls_matrix_type full
_refine_ls_number_parameters 100
_refine_ls_number_reflns 1204
_refine_ls_number_restraints 0
_refine_ls_restrained_S_all 1.260
_refine_ls_R_factor_all 0.1048
_refine_ls_R_factor_gt 0.0954
_refine_ls_shift/su_max 0.000
_refine_ls_shift/su_mean 0.000
_refine_ls_structure_factor_coef Fsqd
_refine_ls_weighting_details 'calc w=1/[\s^2^(Fo^2^)+(0.0574P)^2^+1.1393P] where P=(Fo^2^+2Fc^2^)/3'
_refine_ls_weighting_scheme calc
_refine_ls_wR_factor_gt 0.2476
_refine_ls_wR_factor_ref 0.2515
_reflns_number_gt 1046
_reflns_number_total 1204
_reflns_threshold_expression >2\s(i)
_cod_data_source_file og5050.cif
_cod_data_source_block DnBO90
_cod_depositor_comments
;
The following automatic conversions were performed:

'_symmetry_cell_setting' value 'Triclinic' changed to 'triclinic'
according to /home/saulius/struct/CIF-dictionaries/cif_core.dic
dictionary named 'cif_core.dic' version 2.4.1 from 2010-06-29.

Automatic conversion script
Id: cif_fix_values 1715 2011-07-08 13:25:40Z adriana 
;
_cod_database_code 2105032
_cod_database_fobs_code 2105032

loop_
_symmetry_equiv_pos_site_id
_symmetry_equiv_pos_as_xyz
1 x,y,z
2 -x,-y,-z

loop_
_atom_site_aniso_label
_atom_site_aniso_U_11
_atom_site_aniso_U_22
_atom_site_aniso_U_33
_atom_site_aniso_U_12
_atom_site_aniso_U_13
_atom_site_aniso_U_23
O1 0.0110(13) 0.0139(13) 0.0248(15) -0.0033(10) -0.0021(10) -0.0040(10)
O2 0.0104(13) 0.0145(13) 0.0247(15) -0.0058(10) -0.0044(10) -0.0053(10)
C1 0.0061(16) 0.0079(16) 0.0234(19) 0.0032(13) -0.0007(13) -0.0020(13)
C2 0.0160(19) 0.025(2) 0.022(2) -0.0099(16) -0.0048(15) -0.0078(16)
C3 0.019(2) 0.0173(19) 0.022(2) -0.0034(16) -0.0051(15) -0.0056(15)
C4 0.026(2) 0.020(2) 0.022(2) -0.0047(17) -0.0022(16) -0.0045(15)
C5 0.029(3) 0.040(3) 0.027(2) -0.005(2) 0.0003(19) -0.010(2)

loop_
_atom_site_type_symbol
_atom_site_label
_atom_site_fract_x
_atom_site_fract_y
_atom_site_fract_z
_atom_site_U_iso_or_equiv
_atom_site_thermal_displace_type
_atom_site_occupancy
O O1 0.2350(6) 0.2506(6) 0.0423(2) 0.0163(8) Uani 1.000
O O2 0.4300(6) 0.4178(6) -0.1108(2) 0.0156(8) Uani 1.000
C C1 0.3970(8) 0.3974(8) -0.0158(3) 0.0131(10) Uani 1.000
C C2 0.2408(10) 0.2474(10) -0.1526(3) 0.0195(11) Uani 1.000
C C3 0.4370(10) 0.1191(9) -0.2384(3) 0.0188(11) Uani 1.000
C C4 0.5364(11) 0.3461(9) -0.3231(3) 0.0224(12) Uani 1.000
C C5 0.7258(13) 0.2039(12) -0.4085(4) 0.0318(16) Uani 1.000
H H2A 0.181(12) 0.104(12) -0.099(4) 0.027(13) Uiso 1.000
H H2B 0.061(15) 0.383(14) -0.177(4) 0.043(16) Uiso 1.000
H H3A 0.312(13) -0.006(12) -0.260(4) 0.030(14) Uiso 1.000
H H3B 0.626(12) -0.002(11) -0.218(3) 0.021(12) Uiso 1.000
H H4A 0.674(11) 0.476(11) -0.298(3) 0.020(12) Uiso 1.000
H H4B 0.354(14) 0.469(13) -0.343(4) 0.038(15) Uiso 1.000
H H5A 0.908(13) 0.094(12) -0.389(4) 0.029(14) Uiso 1.000
H H5B 0.796(13) 0.350(13) -0.468(4) 0.038(15) Uiso 1.000
H H5C 0.612(15) 0.084(15) -0.433(4) 0.048(18) Uiso 1.000

loop_
_atom_type_symbol
_atom_type_description
_atom_type_scat_dispersion_real
_atom_type_scat_dispersion_imag
_atom_type_scat_source
O O 0.0106 0.0060 'International Tables Vol C Tables 4.2.6.8 and 6.1.1.4'
H H 0.0000 0.0000 'International Tables Vol C Tables 4.2.6.8 and 6.1.1.4'
C C 0.0033 0.0016 'International Tables Vol C Tables 4.2.6.8 and 6.1.1.4'

loop_
_geom_angle_atom_site_label_1
_geom_angle_atom_site_label_2
_geom_angle_atom_site_label_3
_geom_angle_site_symmetry_3
_geom_angle
_geom_angle_publ_flag
C1 O2 C2 . 116.7(3) yes
O1 C1 O2 . 128.1(4) yes
O1 C1 C1 2_665 122.1(4) yes
O2 C1 C1 2_665 109.8(3) yes
O2 C2 C3 . 108.5(3) yes
C2 C3 C4 . 114.7(4) no
C3 C4 C5 . 112.3(4) no
O2 C2 H2A . 103(3) no
O2 C2 H2B . 109(4) no
C3 C2 H2A . 115(3) no
C3 C2 H2B . 108(3) no
H2A C2 H2B . 114(5) no
C2 C3 H3A . 106(3) no
C2 C3 H3B . 110(3) no
C4 C3 H3A . 109(3) no
C4 C3 H3B . 108(3) no
H3A C3 H3B . 109(5) no
C3 C4 H4A . 108(2) no
C3 C4 H4B . 109(4) no
C5 C4 H4A . 109(2) no
C5 C4 H4B . 111(3) no
H4A C4 H4B . 109(4) no
C4 C5 H5A . 110(3) no
C4 C5 H5B . 115(3) no
C4 C5 H5C . 112(4) no
H5A C5 H5B . 106(5) no
H5A C5 H5C . 110(6) no
H5B C5 H5C . 104(5) no

loop_
_geom_bond_atom_site_label_1
_geom_bond_atom_site_label_2
_geom_bond_site_symmetry_2
_geom_bond_distance
_geom_bond_publ_flag
O1 C1 . 1.194(5) yes
O2 C1 . 1.302(5) yes
O2 C2 . 1.457(5) yes
C1 C1 2_665 1.551(5) no
C2 C3 . 1.501(6) no
C3 C4 . 1.516(6) no
C4 C5 . 1.514(7) no
C2 H2A . 0.96(5) no
C2 H2B . 0.99(6) no
C3 H3A . 0.96(6) no
C3 H3B . 0.98(5) no
C4 H4A . 1.04(5) no
C4 H4B . 0.96(6) no
C5 H5A . 0.93(6) no
C5 H5B . 1.03(6) no
C5 H5C . 0.93(6) no

loop_
_geom_contact_atom_site_label_1
_geom_contact_atom_site_label_2
_geom_contact_distance
_geom_contact_site_symmetry_2
_geom_contact_publ_flag
O1 C2 3.377(5) 2_555 no
O1 O1 3.222(4) 2_655 no
O1 O1 3.058(4) 2_565 no
O1 O2 3.140(4) 2_565 no
O1 O2 2.635(4) 2_665 no
O1 C1 3.208(5) 2_655 no
O1 C1 3.018(5) 2_565 no
O1 C3 3.391(5) 2_655 no
O1 C2 3.356(5) 2_655 no
O1 C2 3.257(5) 2_565 no
O2 O1 3.140(4) 2_565 no
O2 O1 2.635(4) 2_665 no
O1 H2B 2.75(6) 2_565 no
O1 H2A 2.23(5) . no
O1 H2A 2.59(5) 2_555 no
O1 H3B 2.67(4) 2_655 no
O2 H4A 2.66(4) . no
O2 H2B 2.75(7) 1_655 no
C1 O1 3.208(5) 2_655 no
C1 O1 3.018(5) 2_565 no
C1 C1 3.422(5) 2_565 no
C2 O1 3.377(5) 2_555 no
C2 O1 3.356(5) 2_655 no
C2 O1 3.257(5) 2_565 no
C3 O1 3.391(5) 2_655 no
H2A O1 2.23(5) . no
H2A O1 2.59(5) 2_555 no
H2B O2 2.75(7) 1_455 no
H2B H4A 2.51(8) 1_455 no
H2B H4B 2.48(8) . no
H2B O1 2.75(6) 2_565 no
H3A H5C 2.57(8) . no
H3B H5A 2.52(7) . no
H3B O1 2.67(4) 2_655 no
H4A O2 2.66(4) . no
H4A H2B 2.51(8) 1_655 no
H4B H2B 2.48(8) . no
H5A H3B 2.52(7) . no
H5B H5B 2.41(8) 2_764 no
H5C H3A 2.57(8) . no
H5C H5C 2.51(9) 2_654 no

loop_
_geom_hbond_atom_site_label_D
_geom_hbond_atom_site_label_H
_geom_hbond_atom_site_label_A
_geom_hbond_site_symmetry_A
_geom_hbond_distance_DH
_geom_hbond_distance_HA
_geom_hbond_distance_DA
_geom_hbond_angle_DHA
_geom_hbond_publ_flag
C2 H2A O1 . 0.96(5) 2.23(5) 2.718(5) 110(4) yes
C2 H2A O1 2_555 0.96(5) 2.59(5) 3.377(5) 140(4) yes

loop_
_geom_torsion_atom_site_label_1
_geom_torsion_atom_site_label_2
_geom_torsion_atom_site_label_3
_geom_torsion_atom_site_label_4
_geom_torsion_site_symmetry_3
_geom_torsion_site_symmetry_4
_geom_torsion
_geom_torsion_publ_flag
C2 O2 C1 O1 . . 1.8(6) no
C2 O2 C1 C1 . 2_665 -177.5(3) no
C1 O2 C2 C3 . . -140.3(3) no
O1 C1 C1 O1 2_665 2_665 -180.0(4) no
O2 C1 C1 O1 2_665 2_665 -0.7(5) no
O2 C1 C1 O2 2_665 2_665 180.0(3) no
O1 C1 C1 O2 2_665 2_665 0.7(5) no
O2 C2 C3 C4 . . -64.7(5) no
C2 C3 C4 C5 . . -178.4(4) no
